data_7006638
loop_
_publ_author_name
'Murali, Mariappan'
'Palaniandavar, Mallayan'

_publ_section_title
;
 Synthesis, structure and spectral and redox properties of new mixed
 ligand monomeric and dimeric Ru(II) complexes: predominant formation
 of the "cis-alpha" diastereoisomer and unusual 3MC emission by dimeric
 complexes.
;
_journal_issue 5
_journal_name_full 'Dalton transactions (Cambridge, England : 2003)'
_journal_page_first 730
_journal_page_last 743
_journal_paper_doi 10.1039/b512382h
_journal_year 2006
_chemical_formula_sum 'C26 H31 Cl2 N5 O9 Ru S2'
_chemical_formula_weight 793.65
_chemical_name_systematic
;
?
;
_space_group_IT_number 14
_symmetry_cell_setting monoclinic
_symmetry_space_group_name_Hall '-P 2yn'
_symmetry_space_group_name_H-M 'P 1 21/n 1'
_atom_sites_solution_hydrogens geom
_atom_sites_solution_primary direct
_atom_sites_solution_secondary difmap
_audit_creation_method SHELXL-97
_cell_angle_alpha 90.00
_cell_angle_beta 105.2900(10)
_cell_angle_gamma 90.00
_cell_formula_units_Z 4
_cell_length_a 14.3603(3)
_cell_length_b 11.9427(2)
_cell_length_c 19.9032(2)
_cell_measurement_temperature 293(2)
_cell_volume 3292.59(10)
_computing_structure_refinement 'SHELXL-97 (Sheldrick, 1997)'
_diffrn_ambient_temperature 293(2)
_diffrn_measured_fraction_theta_full 0.997
_diffrn_measured_fraction_theta_max 0.997
_diffrn_measurement_device_type 'SIEMENS THREE-CIRCLE DIFFRACTOMETER'
_diffrn_measurement_method 'OMEGA SCANS'
_diffrn_radiation_monochromator graphite
_diffrn_radiation_source 'fine-focus sealed tube'
_diffrn_radiation_type MoK\a
_diffrn_radiation_wavelength 0.71073
_diffrn_reflns_av_R_equivalents 0.0529
_diffrn_reflns_av_sigmaI/netI 0.0641
_diffrn_reflns_limit_h_max 15
_diffrn_reflns_limit_h_min -15
_diffrn_reflns_limit_k_max 13
_diffrn_reflns_limit_k_min -12
_diffrn_reflns_limit_l_max 18
_diffrn_reflns_limit_l_min -22
_diffrn_reflns_number 13611
_diffrn_reflns_theta_full 23.24
_diffrn_reflns_theta_max 23.24
_diffrn_reflns_theta_min 1.57
_diffrn_standards_decay_% 0
_exptl_absorpt_coefficient_mu 0.822
_exptl_absorpt_correction_T_max 0.9500
_exptl_absorpt_correction_T_min 0.7800
_exptl_absorpt_correction_type SADABS
_exptl_crystal_colour YELLOW
_exptl_crystal_density_diffrn 1.601
_exptl_crystal_density_method 'not measured'
_exptl_crystal_description NEEDLE
_exptl_crystal_F_000 1616
_exptl_crystal_size_max 0.3
_exptl_crystal_size_mid 0.2
_exptl_crystal_size_min 0.2
_refine_diff_density_max 3.449
_refine_diff_density_min -1.220
_refine_diff_density_rms 0.200
_refine_ls_extinction_coef 0.0025(10)
_refine_ls_extinction_expression Fc^*^=kFc[1+0.001xFc^2^\l^3^/sin(2\q)]^-1/4^
_refine_ls_extinction_method SHELXL
_refine_ls_goodness_of_fit_ref 1.093
_refine_ls_hydrogen_treatment mixed
_refine_ls_matrix_type full
_refine_ls_number_parameters 429
_refine_ls_number_reflns 4708
_refine_ls_number_restraints 56
_refine_ls_restrained_S_all 1.096
_refine_ls_R_factor_all 0.1378
_refine_ls_R_factor_gt 0.0951
_refine_ls_shift/su_max 0.000
_refine_ls_shift/su_mean 0.000
_refine_ls_structure_factor_coef Fsqd
_refine_ls_weighting_details 'calc w=1/[\s^2^(Fo^2^)+(0.2000P)^2^+0.0000P] where P=(Fo^2^+2Fc^2^)/3'
_refine_ls_weighting_scheme calc
_refine_ls_wR_factor_gt 0.2498
_refine_ls_wR_factor_ref 0.3004
_reflns_number_gt 2668
_reflns_number_total 4708
_reflns_threshold_expression >2sigma(I)
_cod_data_source_file b512382h.txt
_cod_data_source_block pddpa
_cod_depositor_comments
;
The following automatic conversions were performed:
'_symmetry_cell_setting' value 'MONOCLINIC' changed to 'monoclinic'
according to '/home/saulius/struct/CIF-dictionaries/cif_core.dic'
dictionary named 'cif_core.dic' version 2.4.1 from
2010-06-29.

'_geom_angle_publ_flag' value 'Y' changed to 'y' according to
'/home/saulius/struct/CIF-dictionaries/cif_core.dic' dictionary named
'cif_core.dic' version 2.4.1 from 2010-06-29 (15
times).

'_geom_bond_publ_flag' value 'Y' changed to 'y' according to
'/home/saulius/struct/CIF-dictionaries/cif_core.dic' dictionary named
'cif_core.dic' version 2.4.1 from 2010-06-29 (6 times).

Automatic conversion script
Id: cif_fix_enum 1527 2010-12-29 10:47:43Z saulius 
;
_cod_original_cell_volume 3292.59(9)
_cod_original_sg_symbol_H-M 'P 21/N'
_cod_database_code 7006638

loop_
_symmetry_equiv_pos_as_xyz
'x, y, z'
'-x+1/2, y+1/2, -z+1/2'
'-x, -y, -z'
'x-1/2, -y-1/2, z-1/2'

loop_
_atom_site_label
_atom_site_type_symbol
_atom_site_fract_x
_atom_site_fract_y
_atom_site_fract_z
_atom_site_U_iso_or_equiv
_atom_site_adp_type
_atom_site_occupancy
_atom_site_symmetry_multiplicity
_atom_site_calc_flag
_atom_site_refinement_flags
_atom_site_disorder_assembly
_atom_site_disorder_group
C1 C 0.7531(7) 0.0693(9) 1.0544(5) 0.072(3) Uani 1 1 d . . .
H1 H 0.7095 0.1195 1.0650 0.091(7) Uiso 1 1 calc R . .
C2 C 0.7961(8) -0.0090(9) 1.1041(6) 0.075(3) Uani 1 1 d . . .
H2 H 0.7834 -0.0088 1.1475 0.091(7) Uiso 1 1 calc R . .
C3 C 0.8562(10) -0.0851(10) 1.0893(7) 0.100(4) Uani 1 1 d . . .
H3 H 0.8818 -0.1417 1.1208 0.091(7) Uiso 1 1 calc R . .
C4 C 0.8795(9) -0.0778(10) 1.0256(6) 0.088(3) Uani 1 1 d . . .
H4A H 0.9232 -0.1279 1.0151 0.091(7) Uiso 1 1 calc R . .
C5 C 0.8370(8) 0.0051(9) 0.9778(6) 0.075(3) Uani 1 1 d . . .
C6 C 0.8670(7) 0.0142(9) 0.9090(6) 0.079(3) Uani 1 1 d . . .
H6A H 0.8876 0.0904 0.9043 0.091(7) Uiso 1 1 calc R . .
H6B H 0.9223 -0.0341 0.9122 0.091(7) Uiso 1 1 calc R . .
C7 C 0.7895(8) -0.0163(10) 0.8429(6) 0.089(3) Uani 1 1 d . . .
H7A H 0.7802 -0.0967 0.8425 0.091(7) Uiso 1 1 calc R . .
H7B H 0.8139 0.0021 0.8032 0.091(7) Uiso 1 1 calc R . .
C8 C 0.5998(9) -0.0630(9) 0.8514(7) 0.088(3) Uani 1 1 d . . .
H8A H 0.5404 -0.0681 0.8145 0.091(7) Uiso 1 1 calc R . .
H8B H 0.6346 -0.1328 0.8518 0.091(7) Uiso 1 1 calc R . .
C9 C 0.5745(9) -0.0521(9) 0.9190(6) 0.093(4) Uani 1 1 d . . .
H9A H 0.6270 -0.0819 0.9558 0.091(7) Uiso 1 1 calc R . .
H9B H 0.5175 -0.0969 0.9173 0.091(7) Uiso 1 1 calc R . .
C10 C 0.4431(8) 0.1250(12) 0.8716(7) 0.102(4) Uani 1 1 d . . .
H10A H 0.4032 0.0584 0.8621 0.091(7) Uiso 1 1 calc R . .
H10B H 0.4072 0.1812 0.8896 0.091(7) Uiso 1 1 calc R . .
C11 C 0.4566(9) 0.1671(12) 0.8034(7) 0.098(4) Uani 1 1 d . . .
H11A H 0.3945 0.1680 0.7690 0.091(7) Uiso 1 1 calc R . .
H11B H 0.4984 0.1159 0.7872 0.091(7) Uiso 1 1 calc R . .
C12 C 0.5008(8) 0.2861(10) 0.8096(6) 0.077(3) Uani 1 1 d . . .
C13 C 0.4465(9) 0.3628(15) 0.7701(8) 0.118(5) Uani 1 1 d . . .
H13 H 0.3871 0.3432 0.7404 0.091(7) Uiso 1 1 calc R . .
C14 C 0.4793(12) 0.4753(14) 0.7733(8) 0.119(5) Uani 1 1 d . . .
H14 H 0.4397 0.5318 0.7491 0.091(7) Uiso 1 1 calc R . .
C15 C 0.5725(10) 0.4991(9) 0.8136(6) 0.090(4) Uani 1 1 d . . .
H15 H 0.5994 0.5703 0.8153 0.091(7) Uiso 1 1 calc R . .
C16 C 0.6227(8) 0.4093(9) 0.8511(6) 0.078(3) Uani 1 1 d . . .
H16 H 0.6840 0.4232 0.8798 0.091(7) Uiso 1 1 calc R . .
C17 C 0.8153(8) 0.2662(10) 0.8315(6) 0.082(3) Uani 1 1 d . . .
H17 H 0.7657 0.2402 0.7947 0.091(7) Uiso 1 1 calc R . .
C18 C 0.8992(10) 0.3023(10) 0.8190(7) 0.093(4) Uani 1 1 d . . .
H18 H 0.9066 0.3026 0.7740 0.091(7) Uiso 1 1 calc R . .
C19 C 0.9735(9) 0.3386(11) 0.8748(9) 0.100(4) Uani 1 1 d . . .
H19 H 1.0321 0.3599 0.8670 0.091(7) Uiso 1 1 calc R . .
C20 C 0.9623(9) 0.3437(10) 0.9397(8) 0.092(4) Uani 1 1 d . . .
H20 H 1.0112 0.3710 0.9765 0.091(7) Uiso 1 1 calc R . .
C21 C 0.8764(8) 0.3071(8) 0.9499(6) 0.074(3) Uani 1 1 d . . .
C22 C 0.7786(11) 0.3390(10) 1.0380(6) 0.089(4) Uani 1 1 d . . .
C23 C 0.7887(12) 0.3964(11) 1.0987(8) 0.109(4) Uani 1 1 d . . .
H23 H 0.8496 0.4146 1.1267 0.091(7) Uiso 1 1 calc R . .
C24 C 0.7087(14) 0.4259(11) 1.1170(8) 0.120(5) Uani 1 1 d . . .
H24 H 0.7144 0.4657 1.1580 0.091(7) Uiso 1 1 calc R . .
C25 C 0.6194(13) 0.3987(12) 1.0767(9) 0.121(5) Uani 1 1 d . . .
H25 H 0.5639 0.4210 1.0888 0.091(7) Uiso 1 1 calc R . .
C26 C 0.6142(10) 0.3362(10) 1.0167(7) 0.094(4) Uani 1 1 d . . .
H26 H 0.5538 0.3159 0.9887 0.091(7) Uiso 1 1 calc R . .
N1 N 0.7714(6) 0.0766(6) 0.9905(4) 0.065(2) Uani 1 1 d . . .
N2 N 0.5889(6) 0.3038(7) 0.8489(4) 0.067(2) Uani 1 1 d . . .
N3 N 0.8027(6) 0.2677(7) 0.8984(4) 0.068(2) Uani 1 1 d . . .
N4 N 0.8625(7) 0.3141(7) 1.0168(5) 0.080(3) Uani 1 1 d . . .
H4 H 0.9132 0.3012 1.0502 0.091(7) Uiso 1 1 calc R . .
N5 N 0.6928(7) 0.3047(6) 0.9980(5) 0.071(2) Uani 1 1 d . . .
S1 S 0.6724(2) 0.0503(2) 0.83063(14) 0.0735(8) Uani 1 1 d . . .
S2 S 0.5513(2) 0.0913(2) 0.94013(15) 0.0769(8) Uani 1 1 d . . .
Cl1 Cl 0.3449(2) -0.1911(3) 0.75332(19) 0.0903(10) Uani 1 1 d . . .
Cl2 Cl 1.166(2) 0.3571(15) 1.1125(10) 0.210(11) Uani 0.50 1 d PU . .
Cl2A Cl 1.1212(10) 0.3345(9) 1.1371(6) 0.124(4) Uani 0.50 1 d PU . .
O1 O 0.4298(8) -0.2511(9) 0.7730(7) 0.151(4) Uani 1 1 d U . .
O2 O 0.3134(12) -0.1581(12) 0.8087(8) 0.176(5) Uani 1 1 d U . .
O3 O 0.3674(11) -0.0926(13) 0.7225(9) 0.207(7) Uani 1 1 d U . .
O4 O 0.2783(10) -0.2607(18) 0.7145(10) 0.247(9) Uani 1 1 d U . .
O5 O 1.0334(15) 0.3903(18) 1.1380(12) 0.130(7) Uani 0.50 1 d PU . .
O6 O 1.1947(17) 0.418(2) 1.1648(14) 0.171(8) Uiso 0.62 1 d P . .
O6A O 1.222(2) 0.319(2) 1.1767(18) 0.157(10) Uiso 0.47 1 d P . .
O6B O 1.1068(14) 0.2732(17) 1.0900(11) 0.201(7) Uiso 0.90 1 d P . .
O7 O 1.122(2) 0.255(3) 1.1988(19) 0.209(12) Uiso 0.50 1 d P . .
O8 O 1.2237 0.287(7) 1.088(4) 0.28(3) Uiso 0.36 1 d P . .
O8A O 1.200(5) 0.412(6) 1.036(4) 0.19(3) Uiso 0.27 1 d P . .
O8B O 1.162(2) 0.4390(19) 1.078(2) 0.140(12) Uani 0.37 1 d PU . .
O9 O 0.3338(16) 0.313(2) 0.978(2) 0.358(16) Uani 1 1 d DU . .
Ru1 Ru 0.68135(6) 0.18620(6) 0.91704(4) 0.0638(5) Uani 1 1 d . . .
H9C H 0.285(5) 0.345(7) 0.996(5) 0.057(18) Uiso 1 1 d D . .
H9D H 0.392(4) 0.305(7) 1.015(3) 0.057(18) Uiso 1 1 d D . .

loop_
_atom_site_aniso_label
_atom_site_aniso_U_11
_atom_site_aniso_U_22
_atom_site_aniso_U_33
_atom_site_aniso_U_23
_atom_site_aniso_U_13
_atom_site_aniso_U_12
C1 0.073(6) 0.087(7) 0.056(6) -0.004(5) 0.018(5) -0.012(5)
C2 0.090(7) 0.076(7) 0.056(6) 0.005(6) 0.013(6) -0.010(6)
C3 0.137(10) 0.085(8) 0.068(8) 0.030(6) 0.010(7) 0.024(8)
C4 0.109(9) 0.085(8) 0.073(8) 0.005(6) 0.025(7) 0.026(6)
C5 0.082(7) 0.070(6) 0.073(7) -0.004(6) 0.019(6) -0.012(6)
C6 0.073(6) 0.066(6) 0.102(9) 0.010(6) 0.029(6) 0.019(5)
C7 0.097(8) 0.091(8) 0.085(9) -0.012(7) 0.034(7) 0.001(6)
C8 0.103(8) 0.077(7) 0.085(9) -0.018(6) 0.029(7) -0.008(6)
C9 0.121(9) 0.091(8) 0.068(8) -0.008(6) 0.029(7) -0.031(7)
C10 0.080(8) 0.117(10) 0.112(11) -0.003(8) 0.030(7) -0.017(7)
C11 0.088(8) 0.132(11) 0.066(8) -0.003(7) 0.006(7) -0.002(7)
C12 0.071(7) 0.099(8) 0.058(7) -0.001(6) 0.012(6) 0.015(6)
C13 0.064(7) 0.153(13) 0.113(12) 0.047(10) -0.020(7) -0.005(8)
C14 0.118(11) 0.125(12) 0.097(11) 0.030(9) 0.001(9) 0.034(10)
C15 0.132(11) 0.067(7) 0.072(8) 0.007(6) 0.029(8) 0.027(7)
C16 0.088(7) 0.081(8) 0.064(7) -0.008(6) 0.018(6) 0.005(6)
C17 0.084(7) 0.101(8) 0.066(7) 0.026(6) 0.031(6) 0.011(6)
C18 0.118(10) 0.101(9) 0.075(9) 0.009(6) 0.052(8) -0.004(7)
C19 0.067(7) 0.109(9) 0.121(13) 0.031(9) 0.018(8) 0.001(7)
C20 0.083(8) 0.084(8) 0.107(11) 0.024(7) 0.022(7) -0.003(6)
C21 0.088(8) 0.062(6) 0.066(8) 0.007(5) 0.007(6) 0.001(5)
C22 0.124(11) 0.082(7) 0.052(7) -0.004(6) 0.006(7) -0.003(7)
C23 0.130(11) 0.104(10) 0.095(10) -0.022(8) 0.035(9) -0.003(9)
C24 0.164(15) 0.096(10) 0.099(11) -0.033(8) 0.032(11) -0.016(10)
C25 0.130(12) 0.118(11) 0.133(14) -0.038(10) 0.067(11) -0.014(9)
C26 0.101(9) 0.099(9) 0.090(10) -0.006(7) 0.039(8) 0.007(7)
N1 0.072(5) 0.069(5) 0.057(5) 0.002(4) 0.023(4) -0.003(4)
N2 0.068(5) 0.079(6) 0.056(5) -0.010(4) 0.017(4) -0.001(4)
N3 0.076(5) 0.067(5) 0.059(5) 0.011(4) 0.013(4) -0.007(4)
N4 0.084(6) 0.087(6) 0.058(6) 0.000(4) 0.000(5) -0.006(5)
N5 0.088(6) 0.070(5) 0.056(5) -0.001(4) 0.020(5) -0.008(4)
S1 0.0905(18) 0.0753(16) 0.0571(16) -0.0055(13) 0.0236(14) -0.0040(14)
S2 0.0863(18) 0.0803(18) 0.0708(18) -0.0038(14) 0.0323(15) -0.0079(13)
Cl1 0.090(2) 0.091(2) 0.097(2) -0.0107(17) 0.0359(18) -0.0041(16)
Cl2 0.31(2) 0.135(11) 0.119(12) 0.013(9) -0.064(13) -0.060(13)
Cl2A 0.182(10) 0.088(6) 0.069(6) -0.028(5) -0.025(6) 0.047(7)
O1 0.133(8) 0.118(8) 0.217(13) 0.011(8) 0.075(8) 0.024(7)
O2 0.221(13) 0.202(11) 0.130(10) -0.029(9) 0.092(10) 0.039(10)
O3 0.208(13) 0.183(12) 0.252(18) 0.105(12) 0.099(12) 0.051(10)
O4 0.152(11) 0.326(19) 0.266(19) -0.190(17) 0.059(12) -0.074(13)
O5 0.115(13) 0.122(14) 0.133(17) -0.004(12) -0.004(12) 0.032(12)
O8B 0.16(2) 0.053(12) 0.19(3) 0.067(16) 0.02(2) 0.002(13)
O9 0.27(3) 0.26(2) 0.49(4) 0.08(2) 0.00(2) 0.093(18)
Ru1 0.0761(7) 0.0652(6) 0.0514(6) -0.0012(3) 0.0193(5) -0.0005(4)

loop_
_atom_type_symbol
_atom_type_description
_atom_type_scat_dispersion_real
_atom_type_scat_dispersion_imag
_atom_type_scat_source
C C 0.0033 0.0016 'International Tables Vol C Tables 4.2.6.8 and 6.1.1.4'
H H 0.0000 0.0000 'International Tables Vol C Tables 4.2.6.8 and 6.1.1.4'
N N 0.0061 0.0033 'International Tables Vol C Tables 4.2.6.8 and 6.1.1.4'
S S 0.1246 0.1234 'International Tables Vol C Tables 4.2.6.8 and 6.1.1.4'
Cl Cl 0.1484 0.1585 'International Tables Vol C Tables 4.2.6.8 and 6.1.1.4'
O O 0.0106 0.0060 'International Tables Vol C Tables 4.2.6.8 and 6.1.1.4'
Ru Ru -1.2594 0.8363 'International Tables Vol C Tables 4.2.6.8 and 6.1.1.4'

loop_
_geom_angle_atom_site_label_1
_geom_angle_atom_site_label_2
_geom_angle_atom_site_label_3
_geom_angle
_geom_angle_site_symmetry_1
_geom_angle_site_symmetry_3
_geom_angle_publ_flag
N1 C1 C2 123.3(10) . . ?
N1 C1 H1 118.4 . . ?
C2 C1 H1 118.4 . . ?
C3 C2 C1 119.6(11) . . ?
C3 C2 H2 120.2 . . ?
C1 C2 H2 120.2 . . ?
C2 C3 C4 118.7(10) . . ?
C2 C3 H3 120.6 . . ?
C4 C3 H3 120.6 . . ?
C3 C4 C5 119.7(11) . . ?
C3 C4 H4A 120.2 . . ?
C5 C4 H4A 120.2 . . ?
N1 C5 C4 121.7(10) . . ?
N1 C5 C6 119.7(9) . . ?
C4 C5 C6 118.6(10) . . ?
C7 C6 C5 116.0(9) . . ?
C7 C6 H6A 108.3 . . ?
C5 C6 H6A 108.3 . . ?
C7 C6 H6B 108.3 . . ?
C5 C6 H6B 108.3 . . ?
H6A C6 H6B 107.4 . . ?
C6 C7 S1 116.7(8) . . ?
C6 C7 H7A 108.1 . . ?
S1 C7 H7A 108.1 . . ?
C6 C7 H7B 108.1 . . ?
S1 C7 H7B 108.1 . . ?
H7A C7 H7B 107.3 . . ?
C9 C8 S1 115.5(8) . . ?
C9 C8 H8A 108.4 . . ?
S1 C8 H8A 108.4 . . ?
C9 C8 H8B 108.4 . . ?
S1 C8 H8B 108.4 . . ?
H8A C8 H8B 107.5 . . ?
C8 C9 S2 113.3(8) . . ?
C8 C9 H9A 108.9 . . ?
S2 C9 H9A 108.9 . . ?
C8 C9 H9B 108.9 . . ?
S2 C9 H9B 108.9 . . ?
H9A C9 H9B 107.7 . . ?
C11 C10 S2 117.5(8) . . ?
C11 C10 H10A 107.9 . . ?
S2 C10 H10A 107.9 . . ?
C11 C10 H10B 107.9 . . ?
S2 C10 H10B 107.9 . . ?
H10A C10 H10B 107.2 . . ?
C10 C11 C12 112.5(11) . . ?
C10 C11 H11A 109.1 . . ?
C12 C11 H11A 109.1 . . ?
C10 C11 H11B 109.1 . . ?
C12 C11 H11B 109.1 . . ?
H11A C11 H11B 107.8 . . ?
N2 C12 C13 124.5(12) . . ?
N2 C12 C11 120.3(10) . . ?
C13 C12 C11 115.0(12) . . ?
C12 C13 C14 119.5(13) . . ?
C12 C13 H13 120.2 . . ?
C14 C13 H13 120.2 . . ?
C15 C14 C13 118.3(12) . . ?
C15 C14 H14 120.8 . . ?
C13 C14 H14 120.8 . . ?
C16 C15 C14 115.6(12) . . ?
C16 C15 H15 122.2 . . ?
C14 C15 H15 122.2 . . ?
N2 C16 C15 124.9(11) . . ?
N2 C16 H16 117.6 . . ?
C15 C16 H16 117.6 . . ?
C18 C17 N3 121.1(12) . . ?
C18 C17 H17 119.5 . . ?
N3 C17 H17 119.5 . . ?
C17 C18 C19 118.8(12) . . ?
C17 C18 H18 120.6 . . ?
C19 C18 H18 120.6 . . ?
C20 C19 C18 121.3(12) . . ?
C20 C19 H19 119.3 . . ?
C18 C19 H19 119.3 . . ?
C19 C20 C21 117.9(13) . . ?
C19 C20 H20 121.1 . . ?
C21 C20 H20 121.1 . . ?
N3 C21 C20 123.6(12) . . ?
N3 C21 N4 117.7(10) . . ?
C20 C21 N4 118.7(11) . . ?
N5 C22 C23 123.1(14) . . ?
N5 C22 N4 118.8(10) . . ?
C23 C22 N4 118.1(13) . . ?
C24 C23 C22 118.3(15) . . ?
C24 C23 H23 120.9 . . ?
C22 C23 H23 120.9 . . ?
C23 C24 C25 121.3(14) . . ?
C23 C24 H24 119.3 . . ?
C25 C24 H24 119.3 . . ?
C24 C25 C26 117.6(14) . . ?
C24 C25 H25 121.2 . . ?
C26 C25 H25 121.2 . . ?
N5 C26 C25 122.1(14) . . ?
N5 C26 H26 118.9 . . ?
C25 C26 H26 118.9 . . ?
C5 N1 C1 116.8(9) . . ?
C5 N1 Ru1 126.2(7) . . ?
C1 N1 Ru1 116.6(7) . . ?
C12 N2 C16 116.8(9) . . ?
C12 N2 Ru1 127.3(7) . . ?
C16 N2 Ru1 115.7(7) . . ?
C21 N3 C17 117.3(9) . . ?
C21 N3 Ru1 123.0(7) . . ?
C17 N3 Ru1 119.0(7) . . ?
C21 N4 C22 130.1(10) . . ?
C21 N4 H4 115.0 . . ?
C22 N4 H4 115.0 . . ?
C26 N5 C22 117.4(11) . . ?
C26 N5 Ru1 120.0(8) . . ?
C22 N5 Ru1 122.0(8) . . ?
C7 S1 C8 102.1(6) . . ?
C7 S1 Ru1 109.6(4) . . ?
C8 S1 Ru1 105.8(4) . . ?
C9 S2 C10 102.0(7) . . ?
C9 S2 Ru1 102.0(4) . . ?
C10 S2 Ru1 108.3(4) . . ?
O4 Cl1 O2 107.9(10) . . ?
O4 Cl1 O1 106.4(10) . . ?
O2 Cl1 O1 112.3(9) . . ?
O4 Cl1 O3 118.5(14) . . ?
O2 Cl1 O3 106.1(10) . . ?
O1 Cl1 O3 105.8(8) . . ?
Cl2A Cl2 O8B 127(4) . . ?
Cl2A Cl2 O6 82(2) . . ?
O8B Cl2 O6 87(2) . . ?
Cl2A Cl2 O6B 59.5(16) . . ?
O8B Cl2 O6B 120(2) . . ?
O6 Cl2 O6B 141(3) . . ?
Cl2A Cl2 O8 125(4) . . ?
O8B Cl2 O8 104(5) . . ?
O6 Cl2 O8 124(4) . . ?
O6B Cl2 O8 79(2) . . ?
Cl2A Cl2 O6A 74.9(19) . . ?
O8B Cl2 O6A 136(2) . . ?
O6 Cl2 O6A 55.8(14) . . ?
O6B Cl2 O6A 103.4(19) . . ?
O8 Cl2 O6A 83(4) . . ?
Cl2A Cl2 O8A 154(3) . . ?
O8B Cl2 O8A 38(3) . . ?
O6 Cl2 O8A 112(3) . . ?
O6B Cl2 O8A 106(3) . . ?
O8 Cl2 O8A 66(4) . . ?
O6A Cl2 O8A 131(3) . . ?
Cl2A Cl2 O5 32.6(17) . . ?
O8B Cl2 O5 95(2) . . ?
O6 Cl2 O5 79(2) . . ?
O6B Cl2 O5 71.7(18) . . ?
O8 Cl2 O5 150(3) . . ?
O6A Cl2 O5 100(2) . . ?
O8A Cl2 O5 126(2) . . ?
Cl2 Cl2A O6B 76.3(16) . . ?
Cl2 Cl2A O5 127(2) . . ?
O6B Cl2A O5 109.4(16) . . ?
Cl2 Cl2A O6 58.3(19) . . ?
O6B Cl2A O6 134(2) . . ?
O5 Cl2A O6 103.4(14) . . ?
Cl2 Cl2A O6A 67(2) . . ?
O6B Cl2A O6A 107.3(17) . . ?
O5 Cl2A O6A 143.1(17) . . ?
O6 Cl2A O6A 50.5(12) . . ?
Cl2 Cl2A O7 136(2) . . ?
O6B Cl2A O7 102.5(18) . . ?
O5 Cl2A O7 95.8(19) . . ?
O6 Cl2A O7 105.3(17) . . ?
O6A Cl2A O7 72.2(17) . . ?
Cl2 Cl2A O8B 29.6(19) . . ?
O6B Cl2A O8B 86.2(17) . . ?
O5 Cl2A O8B 96.9(14) . . ?
O6 Cl2A O8B 58.1(15) . . ?
O6A Cl2A O8B 89.3(16) . . ?
O7 Cl2A O8B 161.2(18) . . ?
Cl2 Cl2A O8 33(2) . . ?
O6B Cl2A O8 56(2) . . ?
O5 Cl2A O8 152(2) . . ?
O6 Cl2A O8 80(2) . . ?
O6A Cl2A O8 59.4(19) . . ?
O7 Cl2A O8 111(2) . . ?
O8B Cl2A O8 61(2) . . ?
Cl2A O5 Cl2 20.8(8) . . ?
O6A O6 Cl2 68(2) . . ?
O6A O6 Cl2A 65.4(19) . . ?
Cl2 O6 Cl2A 40.0(14) . . ?
O6A O6 O8B 109(3) . . ?
Cl2 O6 O8B 44.8(14) . . ?
Cl2A O6 O8B 74.8(16) . . ?
O6 O6A Cl2 56(2) . . ?
O6 O6A Cl2A 64(2) . . ?
Cl2 O6A Cl2A 38.4(14) . . ?
O6 O6A O7 103(3) . . ?
Cl2 O6A O7 93(2) . . ?
Cl2A O6A O7 56.0(16) . . ?
O6 O6A O8 96(3) . . ?
Cl2 O6A O8 48(2) . . ?
Cl2A O6A O8 76.5(16) . . ?
O7 O6A O8 112(2) . . ?
Cl2A O6B Cl2 44.3(14) . . ?
Cl2A O6B O8 89(3) . . ?
Cl2 O6B O8 52(3) . . ?
Cl2A O7 O6A 51.8(16) . . ?
Cl2 O8 O6B 49.3(14) . . ?
Cl2 O8 O8A 70(4) . . ?
O6B O8 O8A 93(3) . . ?
Cl2 O8 O6A 50(3) . . ?
O6B O8 O6A 74(3) . . ?
O8A O8 O6A 110(5) . . ?
Cl2 O8 Cl2A 22.1(15) . . ?
O6B O8 Cl2A 34.6(14) . . ?
O8A O8 Cl2A 90(4) . . ?
O6A O8 Cl2A 44.0(19) . . ?
O8B O8A O8 82(5) . . ?
O8B O8A Cl2 39(3) . . ?
O8 O8A Cl2 44(3) . . ?
O8A O8B Cl2 103(5) . . ?
O8A O8B O6 130(4) . . ?
Cl2 O8B O6 47.8(17) . . ?
O8A O8B Cl2A 123(4) . . ?
Cl2 O8B Cl2A 23.1(18) . . ?
O6 O8B Cl2A 47.1(13) . . ?
H9C O9 H9D 110(10) . . ?
N3 Ru1 N5 85.6(3) . . y
N3 Ru1 N1 91.4(3) . . y
N5 Ru1 N1 88.7(3) . . y
N3 Ru1 N2 89.4(3) . . y
N5 Ru1 N2 87.4(3) . . y
N1 Ru1 N2 175.9(3) . . y
N3 Ru1 S2 177.9(2) . . y
N5 Ru1 S2 94.6(2) . . y
N1 Ru1 S2 86.5(2) . . y
N2 Ru1 S2 92.8(2) . . y
N3 Ru1 S1 94.5(2) . . y
N5 Ru1 S1 177.8(2) . . y
N1 Ru1 S1 89.1(2) . . y
N2 Ru1 S1 94.9(2) . . y
S2 Ru1 S1 85.20(10) . . y

loop_
_geom_bond_atom_site_label_1
_geom_bond_atom_site_label_2
_geom_bond_distance
_geom_bond_site_symmetry_2
_geom_bond_publ_flag
C1 N1 1.367(12) . ?
C1 C2 1.383(14) . ?
C1 H1 0.9300 . ?
C2 C3 1.338(17) . ?
C2 H2 0.9300 . ?
C3 C4 1.396(17) . ?
C3 H3 0.9300 . ?
C4 C5 1.398(15) . ?
C4 H4A 0.9300 . ?
C5 N1 1.344(13) . ?
C5 C6 1.545(16) . ?
C6 C7 1.525(15) . ?
C6 H6A 0.9700 . ?
C6 H6B 0.9700 . ?
C7 S1 1.817(11) . ?
C7 H7A 0.9700 . ?
C7 H7B 0.9700 . ?
C8 C9 1.488(15) . ?
C8 S1 1.822(11) . ?
C8 H8A 0.9700 . ?
C8 H8B 0.9700 . ?
C9 S2 1.815(12) . ?
C9 H9A 0.9700 . ?
C9 H9B 0.9700 . ?
C10 C11 1.507(17) . ?
C10 S2 1.822(13) . ?
C10 H10A 0.9700 . ?
C10 H10B 0.9700 . ?
C11 C12 1.548(17) . ?
C11 H11A 0.9700 . ?
C11 H11B 0.9700 . ?
C12 N2 1.316(13) . ?
C12 C13 1.320(17) . ?
C13 C14 1.42(2) . ?
C13 H13 0.9300 . ?
C14 C15 1.396(18) . ?
C14 H14 0.9300 . ?
C15 C16 1.395(15) . ?
C15 H15 0.9300 . ?
C16 N2 1.346(12) . ?
C16 H16 0.9300 . ?
C17 C18 1.362(16) . ?
C17 N3 1.390(13) . ?
C17 H17 0.9300 . ?
C18 C19 1.391(19) . ?
C18 H18 0.9300 . ?
C19 C20 1.344(19) . ?
C19 H19 0.9300 . ?
C20 C21 1.374(16) . ?
C20 H20 0.9300 . ?
C21 N3 1.349(13) . ?
C21 N4 1.400(15) . ?
C22 N5 1.343(15) . ?
C22 C23 1.363(17) . ?
C22 N4 1.409(16) . ?
C23 C24 1.34(2) . ?
C23 H23 0.9300 . ?
C24 C25 1.36(2) . ?
C24 H24 0.9300 . ?
C25 C26 1.394(19) . ?
C25 H25 0.9300 . ?
C26 N5 1.333(15) . ?
C26 H26 0.9300 . ?
N1 Ru1 2.128(8) . y
N2 Ru1 2.150(9) . y
N3 Ru1 2.112(8) . y
N4 H4 0.8600 . ?
N5 Ru1 2.118(8) . y
S1 Ru1 2.344(3) . y
S2 Ru1 2.331(3) . y
Cl1 O4 1.347(13) . ?
Cl1 O2 1.355(12) . ?
Cl1 O1 1.379(10) . ?
Cl1 O3 1.402(14) . ?
Cl2 Cl2A 0.94(3) . ?
Cl2 O8B 1.19(3) . ?
Cl2 O6 1.25(3) . ?
Cl2 O6B 1.31(2) . ?
Cl2 O8 1.36(6) . ?
Cl2 O6A 1.39(4) . ?
Cl2 O8A 1.84(8) . ?
Cl2 O5 2.13(3) . ?
Cl2A O6B 1.16(2) . ?
Cl2A O5 1.43(2) . ?
Cl2A O6 1.45(3) . ?
Cl2A O6A 1.47(3) . ?
Cl2A O7 1.55(4) . ?
Cl2A O8B 1.91(3) . ?
Cl2A O8 2.05(6) . ?
O6 O6A 1.24(3) . ?
O6 O8B 1.68(4) . ?
O6A O7 1.78(4) . ?
O6A O8 1.82(8) . ?
O6B O8 1.70(3) . ?
O8 O8A 1.80(10) . ?
O8A O8B 1.16(7) . ?
O9 H9C 0.9500(11) . ?
O9 H9D 0.9500(12) . ?

loop_
_geom_hbond_atom_site_label_D
_geom_hbond_atom_site_label_H
_geom_hbond_atom_site_label_A
_geom_hbond_distance_DH
_geom_hbond_distance_HA
_geom_hbond_distance_DA
_geom_hbond_angle_DHA
_geom_hbond_site_symmetry_A
N4 H4 O5 0.86 2.36 3.09(2) 142.7 .
O9 H9C O8 0.9500(11) 2.33(11) 3.03(8) 130(9) 1_455

loop_
_geom_torsion_atom_site_label_1
_geom_torsion_atom_site_label_2
_geom_torsion_atom_site_label_3
_geom_torsion_atom_site_label_4
_geom_torsion
_geom_torsion_site_symmetry_1
_geom_torsion_site_symmetry_2
_geom_torsion_site_symmetry_3
_geom_torsion_site_symmetry_4
_geom_torsion_publ_flag
N1 C1 C2 C3 -2.6(16) . . . . ?
C1 C2 C3 C4 4.9(19) . . . . ?
C2 C3 C4 C5 -3(2) . . . . ?
C3 C4 C5 N1 -2.1(18) . . . . ?
C3 C4 C5 C6 177.7(11) . . . . ?
N1 C5 C6 C7 -68.1(13) . . . . ?
C4 C5 C6 C7 112.0(11) . . . . ?
C5 C6 C7 S1 50.4(13) . . . . ?
S1 C8 C9 S2 36.3(13) . . . . ?
S2 C10 C11 C12 -69.7(14) . . . . ?
C10 C11 C12 N2 64.5(14) . . . . ?
C10 C11 C12 C13 -119.3(14) . . . . ?
N2 C12 C13 C14 -6(2) . . . . ?
C11 C12 C13 C14 178.3(13) . . . . ?
C12 C13 C14 C15 6(2) . . . . ?
C13 C14 C15 C16 -4.2(19) . . . . ?
C14 C15 C16 N2 2.4(17) . . . . ?
N3 C17 C18 C19 1.4(18) . . . . ?
C17 C18 C19 C20 -3(2) . . . . ?
C18 C19 C20 C21 2.8(19) . . . . ?
C19 C20 C21 N3 -0.7(17) . . . . ?
C19 C20 C21 N4 -178.6(10) . . . . ?
N5 C22 C23 C24 -4(2) . . . . ?
N4 C22 C23 C24 176.2(13) . . . . ?
C22 C23 C24 C25 1(2) . . . . ?
C23 C24 C25 C26 2(2) . . . . ?
C24 C25 C26 N5 -1(2) . . . . ?
C4 C5 N1 C1 4.4(14) . . . . ?
C6 C5 N1 C1 -175.5(9) . . . . ?
C4 C5 N1 Ru1 -167.8(8) . . . . ?
C6 C5 N1 Ru1 12.3(13) . . . . ?
C2 C1 N1 C5 -2.1(14) . . . . ?
C2 C1 N1 Ru1 170.9(8) . . . . ?
C13 C12 N2 C16 3.6(17) . . . . ?
C11 C12 N2 C16 179.4(10) . . . . ?
C13 C12 N2 Ru1 178.1(11) . . . . ?
C11 C12 N2 Ru1 -6.1(14) . . . . ?
C15 C16 N2 C12 -1.9(15) . . . . ?
C15 C16 N2 Ru1 -177.1(9) . . . . ?
C20 C21 N3 C17 -1.0(15) . . . . ?
N4 C21 N3 C17 176.9(9) . . . . ?
C20 C21 N3 Ru1 169.0(8) . . . . ?
N4 C21 N3 Ru1 -13.1(12) . . . . ?
C18 C17 N3 C21 0.6(15) . . . . ?
C18 C17 N3 Ru1 -169.9(9) . . . . ?
N3 C21 N4 C22 -34.4(15) . . . . ?
C20 C21 N4 C22 143.6(12) . . . . ?
N5 C22 N4 C21 34.2(17) . . . . ?
C23 C22 N4 C21 -146.3(12) . . . . ?
C25 C26 N5 C22 -2.4(18) . . . . ?
C25 C26 N5 Ru1 168.9(11) . . . . ?
C23 C22 N5 C26 5.1(17) . . . . ?
N4 C22 N5 C26 -175.4(10) . . . . ?
C23 C22 N5 Ru1 -166.1(10) . . . . ?
N4 C22 N5 Ru1 13.4(14) . . . . ?
C6 C7 S1 C8 -104.4(10) . . . . ?
C6 C7 S1 Ru1 7.3(10) . . . . ?
C9 C8 S1 C7 107.4(10) . . . . ?
C9 C8 S1 Ru1 -7.1(11) . . . . ?
C8 C9 S2 C10 65.3(10) . . . . ?
C8 C9 S2 Ru1 -46.6(10) . . . . ?
C11 C10 S2 C9 -85.8(12) . . . . ?
C11 C10 S2 Ru1 21.4(12) . . . . ?
O8B Cl2 Cl2A O6B 107(3) . . . . ?
O6 Cl2 Cl2A O6B -172.7(19) . . . . ?
O8 Cl2 Cl2A O6B -47(4) . . . . ?
O6A Cl2 Cl2A O6B -116.0(18) . . . . ?
O8A Cl2 Cl2A O6B 62(7) . . . . ?
O5 Cl2 Cl2A O6B 104(2) . . . . ?
O8B Cl2 Cl2A O5 3(4) . . . . ?
O6 Cl2 Cl2A O5 83(2) . . . . ?
O6B Cl2 Cl2A O5 -104(2) . . . . ?
O8 Cl2 Cl2A O5 -151(4) . . . . ?
O6A Cl2 Cl2A O5 140(2) . . . . ?
O8A Cl2 Cl2A O5 -42(8) . . . . ?
O8B Cl2 Cl2A O6 -80(3) . . . . ?
O6B Cl2 Cl2A O6 172.7(19) . . . . ?
O8 Cl2 Cl2A O6 126(4) . . . . ?
O6A Cl2 Cl2A O6 56.7(14) . . . . ?
O8A Cl2 Cl2A O6 -125(7) . . . . ?
O5 Cl2 Cl2A O6 -83(2) . . . . ?
O8B Cl2 Cl2A O6A -137(4) . . . . ?
O6 Cl2 Cl2A O6A -56.7(14) . . . . ?
O6B Cl2 Cl2A O6A 116.0(18) . . . . ?
O8 Cl2 Cl2A O6A 69(4) . . . . ?
O8A Cl2 Cl2A O6A 178(7) . . . . ?
O5 Cl2 Cl2A O6A -140(2) . . . . ?
O8B Cl2 Cl2A O7 -159(3) . . . . ?
O6 Cl2 Cl2A O7 -79(3) . . . . ?
O6B Cl2 Cl2A O7 94(3) . . . . ?
O8 Cl2 Cl2A O7 47(5) . . . . ?
O6A Cl2 Cl2A O7 -22(3) . . . . ?
O8A Cl2 Cl2A O7 156(6) . . . . ?
O5 Cl2 Cl2A O7 -162(4) . . . . ?
O6 Cl2 Cl2A O8B 80(3) . . . . ?
O6B Cl2 Cl2A O8B -107(3) . . . . ?
O8 Cl2 Cl2A O8B -154(5) . . . . ?
O6A Cl2 Cl2A O8B 137(4) . . . . ?
O8A Cl2 Cl2A O8B -45(6) . . . . ?
O5 Cl2 Cl2A O8B -3(4) . . . . ?
O8B Cl2 Cl2A O8 154(5) . . . . ?
O6 Cl2 Cl2A O8 -126(4) . . . . ?
O6B Cl2 Cl2A O8 47(4) . . . . ?
O6A Cl2 Cl2A O8 -69(4) . . . . ?
O8A Cl2 Cl2A O8 109(7) . . . . ?
O5 Cl2 Cl2A O8 151(4) . . . . ?
O6B Cl2A O5 Cl2 -87(2) . . . . ?
O6 Cl2A O5 Cl2 60(2) . . . . ?
O6A Cl2A O5 Cl2 100(4) . . . . ?
O7 Cl2A O5 Cl2 167(3) . . . . ?
O8B Cl2A O5 Cl2 1(2) . . . . ?
O8 Cl2A O5 Cl2 -34(5) . . . . ?
O8B Cl2 O5 Cl2A -178(4) . . . . ?
O6 Cl2 O5 Cl2A -91(3) . . . . ?
O6B Cl2 O5 Cl2A 62(2) . . . . ?
O8 Cl2 O5 Cl2A 54(7) . . . . ?
O6A Cl2 O5 Cl2A -39(2) . . . . ?
O8A Cl2 O5 Cl2A 159(4) . . . . ?
Cl2A Cl2 O6 O6A 77(2) . . . . ?
O8B Cl2 O6 O6A -154(3) . . . . ?
O6B Cl2 O6 O6A 67(4) . . . . ?
O8 Cl2 O6 O6A -50(5) . . . . ?
O8A Cl2 O6 O6A -125(3) . . . . ?
O5 Cl2 O6 O6A 110(2) . . . . ?
O8B Cl2 O6 Cl2A 128(3) . . . . ?
O6B Cl2 O6 Cl2A -10(3) . . . . ?
O8 Cl2 O6 Cl2A -127(5) . . . . ?
O6A Cl2 O6 Cl2A -77(2) . . . . ?
O8A Cl2 O6 Cl2A 157(4) . . . . ?
O5 Cl2 O6 Cl2A 33.0(16) . . . . ?
Cl2A Cl2 O6 O8B -128(3) . . . . ?
O6B Cl2 O6 O8B -138(5) . . . . ?
O8 Cl2 O6 O8B 105(5) . . . . ?
O6A Cl2 O6 O8B 154(3) . . . . ?
O8A Cl2 O6 O8B 29(3) . . . . ?
O5 Cl2 O6 O8B -95(2) . . . . ?
Cl2 Cl2A O6 O6A -85(3) . . . . ?
O6B Cl2A O6 O6A -75(3) . . . . ?
O5 Cl2A O6 O6A 150(2) . . . . ?
O7 Cl2A O6 O6A 50(2) . . . . ?
O8B Cl2A O6 O6A -120(2) . . . . ?
O8 Cl2A O6 O6A -58(3) . . . . ?
O6B Cl2A O6 Cl2 10(3) . . . . ?
O5 Cl2A O6 Cl2 -125(2) . . . . ?
O6A Cl2A O6 Cl2 85(3) . . . . ?
O7 Cl2A O6 Cl2 135(3) . . . . ?
O8B Cl2A O6 Cl2 -35(2) . . . . ?
O8 Cl2A O6 Cl2 26(3) . . . . ?
Cl2 Cl2A O6 O8B 35(2) . . . . ?
O6B Cl2A O6 O8B 45(3) . . . . ?
O5 Cl2A O6 O8B -89.9(18) . . . . ?
O6A Cl2A O6 O8B 120(2) . . . . ?
O7 Cl2A O6 O8B 170.1(19) . . . . ?
O8 Cl2A O6 O8B 61(2) . . . . ?
Cl2A O6 O6A Cl2 43.7(15) . . . . ?
O8B O6 O6A Cl2 -19(2) . . . . ?
Cl2 O6 O6A Cl2A -43.7(15) . . . . ?
O8B O6 O6A Cl2A -62(2) . . . . ?
Cl2 O6 O6A O7 -85(3) . . . . ?
Cl2A O6 O6A O7 -41.6(19) . . . . ?
O8B O6 O6A O7 -104(3) . . . . ?
Cl2 O6 O6A O8 28(2) . . . . ?
Cl2A O6 O6A O8 72.0(16) . . . . ?
O8B O6 O6A O8 10(3) . . . . ?
Cl2A Cl2 O6A O6 -90(3) . . . . ?
O8B Cl2 O6A O6 38(5) . . . . ?
O6B Cl2 O6A O6 -143(3) . . . . ?
O8 Cl2 O6A O6 140(4) . . . . ?
O8A Cl2 O6A O6 91(4) . . . . ?
O5 Cl2 O6A O6 -69(2) . . . . ?
O8B Cl2 O6A Cl2A 129(6) . . . . ?
O6 Cl2 O6A Cl2A 90(3) . . . . ?
O6B Cl2 O6A Cl2A -52.7(17) . . . . ?
O8 Cl2 O6A Cl2A -129(3) . . . . ?
O8A Cl2 O6A Cl2A -179(4) . . . . ?
O5 Cl2 O6A Cl2A 20.7(13) . . . . ?
Cl2A Cl2 O6A O7 13(2) . . . . ?
O8B Cl2 O6A O7 142(5) . . . . ?
O6 Cl2 O6A O7 103(3) . . . . ?
O6B Cl2 O6A O7 -40(3) . . . . ?
O8 Cl2 O6A O7 -116(3) . . . . ?
O8A Cl2 O6A O7 -166(3) . . . . ?
O5 Cl2 O6A O7 33.8(18) . . . . ?
Cl2A Cl2 O6A O8 129(3) . . . . ?
O8B Cl2 O6A O8 -102(6) . . . . ?
O6 Cl2 O6A O8 -140(4) . . . . ?
O6B Cl2 O6A O8 77(3) . . . . ?
O8A Cl2 O6A O8 -49(4) . . . . ?
O5 Cl2 O6A O8 150(3) . . . . ?
Cl2 Cl2A O6A O6 67(2) . . . . ?
O6B Cl2A O6A O6 133(2) . . . . ?
O5 Cl2A O6A O6 -53(4) . . . . ?
O7 Cl2A O6A O6 -129(2) . . . . ?
O8B Cl2A O6A O6 48(2) . . . . ?
O8 Cl2A O6A O6 103(3) . . . . ?
O6B Cl2A O6A Cl2 66(2) . . . . ?
O5 Cl2A O6A Cl2 -120(4) . . . . ?
O6 Cl2A O6A Cl2 -67(2) . . . . ?
O7 Cl2A O6A Cl2 164(2) . . . . ?
O8B Cl2A O6A Cl2 -20(2) . . . . ?
O8 Cl2A O6A Cl2 36(3) . . . . ?
Cl2 Cl2A O6A O7 -164(2) . . . . ?
O6B Cl2A O6A O7 -98(2) . . . . ?
O5 Cl2A O6A O7 75(3) . . . . ?
O6 Cl2A O6A O7 129(2) . . . . ?
O8B Cl2A O6A O7 176.2(19) . . . . ?
O8 Cl2A O6A O7 -128(3) . . . . ?
Cl2 Cl2A O6A O8 -36(3) . . . . ?
O6B Cl2A O6A O8 30(3) . . . . ?
O5 Cl2A O6A O8 -156(4) . . . . ?
O6 Cl2A O6A O8 -103(3) . . . . ?
O7 Cl2A O6A O8 128(3) . . . . ?
O8B Cl2A O6A O8 -56(3) . . . . ?
O5 Cl2A O6B Cl2 124(2) . . . . ?
O6 Cl2A O6B Cl2 -9(2) . . . . ?
O6A Cl2A O6B Cl2 -60(2) . . . . ?
O7 Cl2A O6B Cl2 -135(2) . . . . ?
O8B Cl2A O6B Cl2 28.3(18) . . . . ?
O8 Cl2A O6B Cl2 -28(3) . . . . ?
Cl2 Cl2A O6B O8 28(3) . . . . ?
O5 Cl2A O6B O8 153(3) . . . . ?
O6 Cl2A O6B O8 20(4) . . . . ?
O6A Cl2A O6B O8 -31(3) . . . . ?
O7 Cl2A O6B O8 -106(3) . . . . ?
O8B Cl2A O6B O8 57(3) . . . . ?
O8B Cl2 O6B Cl2A -118(4) . . . . ?
O6 Cl2 O6B Cl2A 11(3) . . . . ?
O8 Cl2 O6B Cl2A 143(4) . . . . ?
O6A Cl2 O6B Cl2A 63(2) . . . . ?
O8A Cl2 O6B Cl2A -156(3) . . . . ?
O5 Cl2 O6B Cl2A -33.4(15) . . . . ?
Cl2A Cl2 O6B O8 -143(4) . . . . ?
O8B Cl2 O6B O8 99(5) . . . . ?
O6 Cl2 O6B O8 -131(5) . . . . ?
O6A Cl2 O6B O8 -80(4) . . . . ?
O8A Cl2 O6B O8 61(4) . . . . ?
O5 Cl2 O6B O8 -176(4) . . . . ?
Cl2 Cl2A O7 O6A 21(3) . . . . ?
O6B Cl2A O7 O6A 104.4(19) . . . . ?
O5 Cl2A O7 O6A -144.2(17) . . . . ?
O6 Cl2A O7 O6A -38.6(17) . . . . ?
O8B Cl2A O7 O6A -12(6) . . . . ?
O8 Cl2A O7 O6A 46(2) . . . . ?
O6 O6A O7 Cl2A 46(2) . . . . ?
Cl2 O6A O7 Cl2A -9.8(15) . . . . ?
O8 O6A O7 Cl2A -55(3) . . . . ?
Cl2A Cl2 O8 O6B 40(3) . . . . ?
O8B Cl2 O8 O6B -119(2) . . . . ?
O6 Cl2 O8 O6B 145(3) . . . . ?
O6A Cl2 O8 O6B 105(2) . . . . ?
O8A Cl2 O8 O6B -113(3) . . . . ?
O5 Cl2 O8 O6B 8(7) . . . . ?
Cl2A Cl2 O8 O8A 153(4) . . . . ?
O8B Cl2 O8 O8A -6(4) . . . . ?
O6 Cl2 O8 O8A -102(4) . . . . ?
O6B Cl2 O8 O8A 113(3) . . . . ?
O6A Cl2 O8 O8A -141(3) . . . . ?
O5 Cl2 O8 O8A 121(6) . . . . ?
Cl2A Cl2 O8 O6A -66(3) . . . . ?
O8B Cl2 O8 O6A 136(3) . . . . ?
O6 Cl2 O8 O6A 40(3) . . . . ?
O6B Cl2 O8 O6A -105(2) . . . . ?
O8A Cl2 O8 O6A 141(3) . . . . ?
O5 Cl2 O8 O6A -98(6) . . . . ?
O8B Cl2 O8 Cl2A -159(5) . . . . ?
O6 Cl2 O8 Cl2A 105(5) . . . . ?
O6B Cl2 O8 Cl2A -40(3) . . . . ?
O6A Cl2 O8 Cl2A 66(3) . . . . ?
O8A Cl2 O8 Cl2A -153(4) . . . . ?
O5 Cl2 O8 Cl2A -32(5) . . . . ?
Cl2A O6B O8 Cl2 -25(3) . . . . ?
Cl2A O6B O8 O8A -85(4) . . . . ?
Cl2 O6B O8 O8A -60(4) . . . . ?
Cl2A O6B O8 O6A 25(2) . . . . ?
Cl2 O6B O8 O6A 50(2) . . . . ?
Cl2 O6B O8 Cl2A 25(3) . . . . ?
O6 O6A O8 Cl2 -32(3) . . . . ?
Cl2A O6A O8 Cl2 29.5(19) . . . . ?
O7 O6A O8 Cl2 74(4) . . . . ?
O6 O6A O8 O6B -82(3) . . . . ?
Cl2 O6A O8 O6B -49.5(13) . . . . ?
Cl2A O6A O8 O6B -19.9(19) . . . . ?
O7 O6A O8 O6B 25(4) . . . . ?
O6 O6A O8 O8A 6(3) . . . . ?
Cl2 O6A O8 O8A 39(3) . . . . ?
Cl2A O6A O8 O8A 68(3) . . . . ?
O7 O6A O8 O8A 113(3) . . . . ?
O6 O6A O8 Cl2A -62(2) . . . . ?
Cl2 O6A O8 Cl2A -29.5(19) . . . . ?
O7 O6A O8 Cl2A 45(2) . . . . ?
O6B Cl2A O8 Cl2 121(5) . . . . ?
O5 Cl2A O8 Cl2 56(6) . . . . ?
O6 Cl2A O8 Cl2 -44(4) . . . . ?
O6A Cl2A O8 Cl2 -94(4) . . . . ?
O7 Cl2A O8 Cl2 -147(4) . . . . ?
O8B Cl2A O8 Cl2 15(3) . . . . ?
Cl2 Cl2A O8 O6B -121(5) . . . . ?
O5 Cl2A O8 O6B -66(6) . . . . ?
O6 Cl2A O8 O6B -166(3) . . . . ?
O6A Cl2A O8 O6B 145(3) . . . . ?
O7 Cl2A O8 O6B 92(3) . . . . ?
O8B Cl2A O8 O6B -107(3) . . . . ?
Cl2 Cl2A O8 O8A -25(4) . . . . ?
O6B Cl2A O8 O8A 96(3) . . . . ?
O5 Cl2A O8 O8A 30(7) . . . . ?
O6 Cl2A O8 O8A -69(3) . . . . ?
O6A Cl2A O8 O8A -119(4) . . . . ?
O7 Cl2A O8 O8A -172(3) . . . . ?
O8B Cl2A O8 O8A -11(3) . . . . ?
Cl2 Cl2A O8 O6A 94(4) . . . . ?
O6B Cl2A O8 O6A -145(3) . . . . ?
O5 Cl2A O8 O6A 150(4) . . . . ?
O6 Cl2A O8 O6A 49.6(18) . . . . ?
O7 Cl2A O8 O6A -53(3) . . . . ?
O8B Cl2A O8 O6A 109(2) . . . . ?
Cl2 O8 O8A O8B 6(4) . . . . ?
O6B O8 O8A O8B 50(5) . . . . ?
O6A O8 O8A O8B -25(5) . . . . ?
Cl2A O8 O8A O8B 15(4) . . . . ?
O6B O8 O8A Cl2 44.2(19) . . . . ?
O6A O8 O8A Cl2 -30(2) . . . . ?
Cl2A O8 O8A Cl2 9.8(13) . . . . ?
Cl2A Cl2 O8A O8B 67(9) . . . . ?
O6 Cl2 O8A O8B -53(5) . . . . ?
O6B Cl2 O8A O8B 119(5) . . . . ?
O8 Cl2 O8A O8B -171(6) . . . . ?
O6A Cl2 O8A O8B -116(5) . . . . ?
O5 Cl2 O8A O8B 40(5) . . . . ?
Cl2A Cl2 O8A O8 -122(7) . . . . ?
O8B Cl2 O8A O8 171(6) . . . . ?
O6 Cl2 O8A O8 119(4) . . . . ?
O6B Cl2 O8A O8 -70(3) . . . . ?
O6A Cl2 O8A O8 55(4) . . . . ?
O5 Cl2 O8A O8 -149(3) . . . . ?
O8 O8A O8B Cl2 -6(4) . . . . ?
O8 O8A O8B O6 39(5) . . . . ?
Cl2 O8A O8B O6 45(3) . . . . ?
O8 O8A O8B Cl2A -20(5) . . . . ?
Cl2 O8A O8B Cl2A -14(2) . . . . ?
Cl2A Cl2 O8B O8A -150(4) . . . . ?
O6 Cl2 O8B O8A 133(5) . . . . ?
O6B Cl2 O8B O8A -77(5) . . . . ?
O8 Cl2 O8B O8A 8(5) . . . . ?
O6A Cl2 O8B O8A 102(6) . . . . ?
O5 Cl2 O8B O8A -148(4) . . . . ?
Cl2A Cl2 O8B O6 78(3) . . . . ?
O6B Cl2 O8B O6 151(4) . . . . ?
O8 Cl2 O8B O6 -124(4) . . . . ?
O6A Cl2 O8B O6 -31(4) . . . . ?
O8A Cl2 O8B O6 -133(5) . . . . ?
O5 Cl2 O8B O6 79(2) . . . . ?
O6 Cl2 O8B Cl2A -78(3) . . . . ?
O6B Cl2 O8B Cl2A 73(3) . . . . ?
O8 Cl2 O8B Cl2A 158(4) . . . . ?
O6A Cl2 O8B Cl2A -109(6) . . . . ?
O8A Cl2 O8B Cl2A 150(4) . . . . ?
O5 Cl2 O8B Cl2A 1(2) . . . . ?
O6A O6 O8B O8A -44(6) . . . . ?
Cl2 O6 O8B O8A -69(6) . . . . ?
Cl2A O6 O8B O8A -101(5) . . . . ?
O6A O6 O8B Cl2 25(3) . . . . ?
Cl2A O6 O8B Cl2 -32(2) . . . . ?
O6A O6 O8B Cl2A 57(2) . . . . ?
Cl2 O6 O8B Cl2A 32(2) . . . . ?
Cl2 Cl2A O8B O8A 36(5) . . . . ?
O6B Cl2A O8B O8A -33(5) . . . . ?
O5 Cl2A O8B O8A -142(5) . . . . ?
O6 Cl2A O8B O8A 117(5) . . . . ?
O6A Cl2A O8B O8A 74(5) . . . . ?
O7 Cl2A O8B O8A 86(8) . . . . ?
O8 Cl2A O8B O8A 20(5) . . . . ?
O6B Cl2A O8B Cl2 -69(3) . . . . ?
O5 Cl2A O8B Cl2 -178(4) . . . . ?
O6 Cl2A O8B Cl2 81(3) . . . . ?
O6A Cl2A O8B Cl2 39(3) . . . . ?
O7 Cl2A O8B Cl2 50(7) . . . . ?
O8 Cl2A O8B Cl2 -16(3) . . . . ?
Cl2 Cl2A O8B O6 -81(3) . . . . ?
O6B Cl2A O8B O6 -149.4(19) . . . . ?
O5 Cl2A O8B O6 101.4(16) . . . . ?
O6A Cl2A O8B O6 -42.1(16) . . . . ?
O7 Cl2A O8B O6 -31(6) . . . . ?
O8 Cl2A O8B O6 -97(2) . . . . ?
C21 N3 Ru1 N5 38.2(8) . . . . ?
C17 N3 Ru1 N5 -152.0(8) . . . . ?
C21 N3 Ru1 N1 -50.4(8) . . . . ?
C17 N3 Ru1 N1 119.4(8) . . . . ?
C21 N3 Ru1 N2 125.6(8) . . . . ?
C17 N3 Ru1 N2 -64.6(8) . . . . ?
C21 N3 Ru1 S2 -58(7) . . . . ?
C17 N3 Ru1 S2 112(6) . . . . ?
C21 N3 Ru1 S1 -139.6(7) . . . . ?
C17 N3 Ru1 S1 30.2(7) . . . . ?
C26 N5 Ru1 N3 151.1(9) . . . . ?
C22 N5 Ru1 N3 -38.0(8) . . . . ?
C26 N5 Ru1 N1 -117.4(9) . . . . ?
C22 N5 Ru1 N1 53.5(8) . . . . ?
C26 N5 Ru1 N2 61.5(9) . . . . ?
C22 N5 Ru1 N2 -127.6(8) . . . . ?
C26 N5 Ru1 S2 -31.1(9) . . . . ?
C22 N5 Ru1 S2 139.9(8) . . . . ?
C26 N5 Ru1 S1 -116(6) . . . . ?
C22 N5 Ru1 S1 55(7) . . . . ?
C5 N1 Ru1 N3 -59.7(8) . . . . ?
C1 N1 Ru1 N3 128.1(7) . . . . ?
C5 N1 Ru1 N5 -145.3(8) . . . . ?
C1 N1 Ru1 N5 42.5(7) . . . . ?
C5 N1 Ru1 N2 -161(4) . . . . ?
C1 N1 Ru1 N2 27(4) . . . . ?
C5 N1 Ru1 S2 120.0(8) . . . . ?
C1 N1 Ru1 S2 -52.2(6) . . . . ?
C5 N1 Ru1 S1 34.7(8) . . . . ?
C1 N1 Ru1 S1 -137.5(6) . . . . ?
C12 N2 Ru1 N3 149.2(9) . . . . ?
C16 N2 Ru1 N3 -36.2(7) . . . . ?
C12 N2 Ru1 N5 -125.1(9) . . . . ?
C16 N2 Ru1 N5 49.5(8) . . . . ?
C12 N2 Ru1 N1 -110(4) . . . . ?
C16 N2 Ru1 N1 65(4) . . . . ?
C12 N2 Ru1 S2 -30.6(8) . . . . ?
C16 N2 Ru1 S2 144.0(7) . . . . ?
C12 N2 Ru1 S1 54.8(8) . . . . ?
C16 N2 Ru1 S1 -130.6(7) . . . . ?
C9 S2 Ru1 N3 -50(7) . . . . ?
C10 S2 Ru1 N3 -157(7) . . . . ?
C9 S2 Ru1 N5 -146.0(5) . . . . ?
C10 S2 Ru1 N5 107.0(6) . . . . ?
C9 S2 Ru1 N1 -57.6(5) . . . . ?
C10 S2 Ru1 N1 -164.6(6) . . . . ?
C9 S2 Ru1 N2 126.5(5) . . . . ?
C10 S2 Ru1 N2 19.4(6) . . . . ?
C9 S2 Ru1 S1 31.8(4) . . . . ?
C10 S2 Ru1 S1 -75.3(5) . . . . ?
C7 S1 Ru1 N3 52.0(5) . . . . ?
C8 S1 Ru1 N3 161.4(5) . . . . ?
C7 S1 Ru1 N5 -41(7) . . . . ?
C8 S1 Ru1 N5 69(7) . . . . ?
C7 S1 Ru1 N1 -39.3(5) . . . . ?
C8 S1 Ru1 N1 70.0(5) . . . . ?
C7 S1 Ru1 N2 141.8(5) . . . . ?
C8 S1 Ru1 N2 -108.9(5) . . . . ?
C7 S1 Ru1 S2 -125.8(5) . . . . ?
C8 S1 Ru1 S2 -16.5(4) . . . . ?
